data_4089680
loop_
_publ_author_name
'Jandl, Christian'
'\"Ofele, Karl'
'K\"uhn, Fritz E.'
'Herrmann, Wolfgang A.'
'P\"othig, Alexander'

_publ_section_title
;
 Structure and Dynamics of Imidazolium- and Pyridinium-Substituted
 \h3-Cycloheptatrienide-Pd Complexes
;
_journal_issue 22
_journal_name_full Organometallics
_journal_page_first 6398
_journal_paper_doi 10.1021/om500738d
_journal_volume 33
_journal_year 2014
_chemical_compound_source 'see text'
_chemical_formula_moiety 'C28 H30 Br2 N2 Pd2, 2(B F4), 2(C2 H3 N)'
_chemical_formula_sum 'C32 H36 B2 Br2 F8 N4 Pd2'
_chemical_formula_weight 1022.92
_space_group_IT_number 15
_space_group_name_Hall '-C 2yc'
_space_group_name_H-M_alt 'C 1 2/c 1'
_symmetry_cell_setting monoclinic
_symmetry_Int_Tables_number 15
_symmetry_space_group_name_Hall '-C 2yc'
_symmetry_space_group_name_H-M 'C 1 2/c 1'
_atom_sites_solution_hydrogens geom
_atom_sites_solution_primary direct
_atom_sites_solution_secondary difmap
_cell_angle_alpha 90
_cell_angle_beta 103.034(1)
_cell_angle_gamma 90
_cell_formula_units_Z 4
_cell_length_a 27.2805(6)
_cell_length_b 7.3988(2)
_cell_length_c 18.4856(4)
_cell_measurement_reflns_used 9863
_cell_measurement_temperature 123
_cell_measurement_theta_max 25.3292
_cell_measurement_theta_min 2.2617
_cell_volume 3635.06(15)
_computing_cell_refinement 'SAINT (Bruker, 2008b)'
_computing_data_collection 'APEX II Control Software (Bruker, 2008a)'
_computing_data_reduction 'SAINT (Bruker, 2008b)'
_computing_molecular_graphics 'PLATON (Spek, 2011)'
_computing_publication_material 'PLATON (Spek, 2011), enCIFer (Allen, 2004)'
_computing_structure_refinement 'SHELXL97 (Sheldrick, 1997), SHELXLE (Huebschle, 2011)'
_computing_structure_solution 'SHELXS97 (Sheldrick, 1997)'
_diffrn_ambient_temperature 123
_diffrn_detector ' CCD plate '
_diffrn_detector_area_resol_mean 16
_diffrn_measured_fraction_theta_full 1.000
_diffrn_measured_fraction_theta_max 1.000
_diffrn_measurement_device ' \k-geometry diffractometer '
_diffrn_measurement_device_type ' Bruker APEX-II CCD '
_diffrn_measurement_method ' phi- and omega-rotation '
_diffrn_radiation_monochromator graphite
_diffrn_radiation_probe x-ray
_diffrn_radiation_source 'fine-focus sealed tube'
_diffrn_radiation_type MoK\a
_diffrn_radiation_wavelength 0.71073
_diffrn_reflns_av_R_equivalents 0.0334
_diffrn_reflns_av_sigmaI/netI 0.0157
_diffrn_reflns_limit_h_max 32
_diffrn_reflns_limit_h_min -32
_diffrn_reflns_limit_k_max 8
_diffrn_reflns_limit_k_min -8
_diffrn_reflns_limit_l_max 22
_diffrn_reflns_limit_l_min -22
_diffrn_reflns_number 39882
_diffrn_reflns_reduction_process
;
;
_diffrn_reflns_theta_full 25.35
_diffrn_reflns_theta_max 25.35
_diffrn_reflns_theta_min 2.26
_exptl_absorpt_coefficient_mu 3.259
_exptl_absorpt_correction_T_max 0.6843
_exptl_absorpt_correction_T_min 0.4560
_exptl_absorpt_correction_type multi-scan
_exptl_absorpt_process_details 'SADABS, Bruker, 2008b'
_exptl_crystal_colour red
_exptl_crystal_density_diffrn 1.869
_exptl_crystal_density_method 'Not Measured'
_exptl_crystal_description block
_exptl_crystal_F_000 2000
_exptl_crystal_size_max 0.290
_exptl_crystal_size_mid 0.160
_exptl_crystal_size_min 0.130
_refine_diff_density_max 0.384
_refine_diff_density_min -0.312
_refine_diff_density_rms 0.060
_refine_ls_extinction_method none
_refine_ls_goodness_of_fit_ref 1.058
_refine_ls_hydrogen_treatment constr
_refine_ls_matrix_type full
_refine_ls_number_parameters 229
_refine_ls_number_reflns 3318
_refine_ls_number_restraints 0
_refine_ls_restrained_S_all 1.058
_refine_ls_R_factor_all 0.0194
_refine_ls_R_factor_gt 0.0164
_refine_ls_shift/su_max 0.003
_refine_ls_shift/su_mean 0.000
_refine_ls_structure_factor_coef Fsqd
_refine_ls_weighting_details 'calc w=1/[\s^2^(Fo^2^)+(0.0168P)^2^+6.0278P] where P=(Fo^2^+2Fc^2^)/3'
_refine_ls_weighting_scheme calc
_refine_ls_wR_factor_gt 0.0383
_refine_ls_wR_factor_ref 0.0394
_reflns_number_gt 3051
_reflns_number_total 3318
_reflns_threshold_expression I>2\s(I)
_cod_data_source_file om500738d_si_002.cif
_cod_data_source_block Compound_4c-BF4
_cod_depositor_comments
;
The following automatic conversions were performed:

data item '_symmetry_cell_setting' value 'Monoclinic' was changed to
'monoclinic' in accordance with the
/home/saulius/struct/COD-crude-data/automatic-downloads/DataCite-retrospective/ACS/depositions/lib/dictionaries/cif_core.dic
dictionary named 'cif_core.dic' version 2.4.2 last updated on
2011-04-26.

Automatic conversion script
Id: cif_fix_values 6909 2019-04-08 15:41:33Z antanas 
;
_cod_original_sg_symbol_H-M 'C 2/c'
_cod_database_code 4089680

loop_
_symmetry_equiv_pos_site_id
_symmetry_equiv_pos_as_xyz
1 x,y,z
2 -x,y,1/2-z
3 -x,-y,-z
4 x,-y,1/2+z
5 1/2+x,1/2+y,z
6 1/2-x,1/2+y,1/2-z
7 1/2-x,1/2-y,-z
8 1/2+x,1/2-y,1/2+z

loop_
_atom_site_aniso_label
_atom_site_aniso_U_11
_atom_site_aniso_U_22
_atom_site_aniso_U_33
_atom_site_aniso_U_23
_atom_site_aniso_U_13
_atom_site_aniso_U_12
Pd1 0.0143(1) 0.0118(1) 0.0124(1) 0.0001(1) 0.0042(1) 0.0017(1)
Br1 0.0140(1) 0.0137(1) 0.0167(1) -0.0008(1) 0.0043(1) -0.0023(1)
N1 0.0123(9) 0.0123(9) 0.0149(8) 0.0015(7) 0.0033(7) -0.0001(7)
C1 0.0257(12) 0.0149(11) 0.0119(10) -0.0009(8) 0.0076(9) 0.0037(9)
C2 0.0200(12) 0.0186(11) 0.0107(10) -0.0005(8) 0.0013(8) 0.0060(9)
C3 0.0148(11) 0.0262(12) 0.0154(10) -0.0036(9) 0.0004(9) 0.0027(9)
C4 0.0157(11) 0.0204(12) 0.0199(11) -0.0026(9) 0.0010(9) -0.0042(9)
C5 0.0182(11) 0.0132(11) 0.0172(10) 0.0005(8) 0.0035(9) 0.0010(9)
C6 0.0137(11) 0.0156(11) 0.0126(10) -0.0012(8) 0.0022(8) 0.0034(9)
C7 0.0140(11) 0.0152(11) 0.0158(10) -0.0016(8) 0.0072(8) 0.0013(9)
C8 0.0164(11) 0.0124(10) 0.0171(10) -0.0013(8) 0.0052(9) -0.0006(8)
C9 0.0144(11) 0.0141(11) 0.0235(11) 0.0042(9) 0.0071(9) 0.0004(9)
C10 0.0123(11) 0.0197(11) 0.0188(11) 0.0056(9) 0.0020(8) 0.0000(9)
C11 0.0158(11) 0.0169(11) 0.0186(11) 0.0016(9) 0.0050(9) -0.0029(9)
C12 0.0158(11) 0.0138(11) 0.0164(10) -0.0004(8) 0.0053(8) 0.0001(9)
C13 0.0235(13) 0.0227(13) 0.0346(13) -0.0024(10) 0.0043(10) 0.0086(10)
C14 0.0243(13) 0.0310(14) 0.0217(12) -0.0062(10) -0.0002(10) -0.0004(11)
N2 0.0289(12) 0.0299(12) 0.0372(12) -0.0063(10) 0.0081(10) -0.0054(10)
C15 0.0254(13) 0.0175(12) 0.0217(11) -0.0023(9) -0.0012(10) -0.0005(10)
C16 0.0251(13) 0.0274(13) 0.0307(13) 0.0016(10) 0.0082(11) 0.0015(11)
F1 0.0289(7) 0.0287(7) 0.0215(6) -0.0047(6) 0.0103(6) -0.0070(6)
F2 0.0213(7) 0.0400(9) 0.0299(7) -0.0052(6) -0.0039(6) -0.0046(6)
F3 0.0565(10) 0.0331(8) 0.0299(8) 0.0062(6) 0.0159(7) -0.0139(8)
F4 0.0290(8) 0.0359(9) 0.0522(9) -0.0078(7) 0.0039(7) 0.0152(7)
B1 0.0164(13) 0.0154(12) 0.0201(12) 0.0002(10) 0.0041(10) 0.0001(10)

loop_
_atom_site_label
_atom_site_type_symbol
_atom_site_thermal_displace_type
_atom_site_fract_x
_atom_site_fract_y
_atom_site_fract_z
_atom_site_occupancy
_atom_site_U_iso_or_equiv
_atom_site_calc_flag
_atom_site_refinement_flags
Pd1 Pd Uani 0.50883(1) 1.26777(2) 0.67187(1) 1.000 0.0126(1) d .
Br1 Br Uani 0.56757(1) 1.39820(3) 0.78975(1) 1.000 0.0147(1) d .
N1 N Uani 0.60453(6) 0.8512(2) 0.70861(9) 1.000 0.0131(5) d .
C1 C Uani 0.52370(8) 1.1734(3) 0.57360(11) 1.000 0.0170(6) d .
C2 C Uani 0.47146(8) 1.1445(3) 0.56672(11) 1.000 0.0168(6) d .
C3 C Uani 0.44697(8) 0.9799(3) 0.57996(11) 1.000 0.0193(6) d .
C4 C Uani 0.46751(8) 0.8263(3) 0.61396(11) 1.000 0.0191(7) d .
C5 C Uani 0.51838(8) 0.7963(3) 0.65201(11) 1.000 0.0163(6) d .
C6 C Uani 0.55743(8) 0.9133(3) 0.66076(11) 1.000 0.0141(6) d .
C7 C Uani 0.56066(8) 1.0911(3) 0.62971(11) 1.000 0.0144(6) d .
C8 C Uani 0.62656(8) 0.6990(3) 0.69102(11) 1.000 0.0151(6) d .
C9 C Uani 0.67061(8) 0.6369(3) 0.73654(12) 1.000 0.0169(6) d .
C10 C Uani 0.69160(8) 0.7376(3) 0.79935(11) 1.000 0.0172(6) d .
C11 C Uani 0.66930(8) 0.8956(3) 0.81663(11) 1.000 0.0169(6) d .
C12 C Uani 0.62503(8) 0.9491(3) 0.76967(11) 1.000 0.0151(6) d .
C13 C Uani 0.69395(9) 0.4646(3) 0.71752(14) 1.000 0.0273(8) d .
C14 C Uani 0.69232(9) 1.0097(3) 0.88273(12) 1.000 0.0265(8) d .
N2 N Uani 0.59935(8) 0.4774(3) 0.52403(12) 1.000 0.0319(7) d .
C15 C Uani 0.63454(9) 0.4968(3) 0.50177(12) 1.000 0.0226(7) d .
C16 C Uani 0.67968(9) 0.5245(3) 0.47322(13) 1.000 0.0274(8) d .
F1 F Uani 0.68659(5) 1.04989(18) 0.66127(7) 1.000 0.0256(4) d .
F2 F Uani 0.64671(5) 0.9238(2) 0.55198(7) 1.000 0.0319(4) d .
F3 F Uani 0.70773(6) 1.1367(2) 0.55546(8) 1.000 0.0389(5) d .
F4 F Uani 0.72835(5) 0.8581(2) 0.60134(9) 1.000 0.0399(5) d .
B1 B Uani 0.69207(9) 0.9920(3) 0.59209(13) 1.000 0.0173(7) d .
H1 H Uiso 0.53470 1.26160 0.53940 1.000 0.0200 c R
H2 H Uiso 0.44940 1.22920 0.53160 1.000 0.0200 c R
H3 H Uiso 0.41140 0.97840 0.56250 1.000 0.0230 c R
H4 H Uiso 0.44530 0.72670 0.61220 1.000 0.0230 c R
H5 H Uiso 0.52580 0.68030 0.67380 1.000 0.0200 c R
H7 H Uiso 0.59550 1.13940 0.63520 1.000 0.0170 c R
H8 H Uiso 0.61170 0.63440 0.64720 1.000 0.0180 c R
H10 H Uiso 0.72200 0.69730 0.83120 1.000 0.0210 c R
H12 H Uiso 0.60870 1.05600 0.78030 1.000 0.0180 c R
H13A H Uiso 0.68860 0.45400 0.66350 1.000 0.0410 c R
H13B H Uiso 0.67840 0.36150 0.73690 1.000 0.0410 c R
H13C H Uiso 0.73010 0.46600 0.73980 1.000 0.0410 c R
H14A H Uiso 0.71870 1.08620 0.87070 1.000 0.0400 c R
H14B H Uiso 0.70700 0.93120 0.92480 1.000 0.0400 c R
H14C H Uiso 0.66630 1.08610 0.89590 1.000 0.0400 c R
H16A H Uiso 0.67000 0.54760 0.41970 1.000 0.0410 c R
H16B H Uiso 0.70090 0.41630 0.48260 1.000 0.0410 c R
H16C H Uiso 0.69850 0.62840 0.49830 1.000 0.0410 c R

loop_
_atom_type_symbol
_atom_type_description
_atom_type_scat_dispersion_real
_atom_type_scat_dispersion_imag
_atom_type_scat_source
C C 0.0033 0.0016 ' International Tables Vol C Tables 4.2.6.8 and 6.1.1.4'
H H 0.0000 0.0000 ' International Tables Vol C Tables 4.2.6.8 and 6.1.1.4'
B B 0.0013 0.0007 ' International Tables Vol C Tables 4.2.6.8 and 6.1.1.4'
Br Br -0.2901 2.4595 ' International Tables Vol C Tables 4.2.6.8 and 6.1.1.4'
F F 0.0171 0.0103 ' International Tables Vol C Tables 4.2.6.8 and 6.1.1.4'
N N 0.0061 0.0033 ' International Tables Vol C Tables 4.2.6.8 and 6.1.1.4'
Pd Pd -0.9988 1.0072 ' International Tables Vol C Tables 4.2.6.8 and 6.1.1.4'

loop_
_geom_angle_atom_site_label_1
_geom_angle_atom_site_label_2
_geom_angle_atom_site_label_3
_geom_angle
_geom_angle_site_symmetry_1
_geom_angle_site_symmetry_3
_geom_angle_publ_flag
Br1 Pd1 C1 131.25(6) . . yes
Br1 Pd1 C2 169.91(6) . . yes
Br1 Pd1 C7 101.27(6) . . yes
Br1 Pd1 Br1 90.83(1) . 2_656 yes
C1 Pd1 C2 38.87(8) . . yes
C1 Pd1 C7 38.52(8) . . yes
Br1 Pd1 C1 135.17(6) 2_656 . yes
C2 Pd1 C7 69.11(8) . . yes
Br1 Pd1 C2 99.20(6) 2_656 . yes
Br1 Pd1 C7 164.01(6) 2_656 . yes
Pd1 Br1 Pd1 72.64(1) . 2_656 yes
C6 N1 C8 119.69(17) . . yes
C6 N1 C12 118.63(17) . . yes
C8 N1 C12 121.69(18) . . yes
Pd1 C1 C2 74.79(12) . . yes
Pd1 C1 C7 75.49(12) . . yes
C2 C1 C7 122.54(19) . . no
Pd1 C2 C1 66.34(11) . . yes
Pd1 C2 C3 110.16(14) . . yes
C1 C2 C3 127.5(2) . . no
C2 C3 C4 129.0(2) . . no
C3 C4 C5 127.9(2) . . no
C4 C5 C6 127.7(2) . . no
N1 C6 C5 115.62(19) . . yes
N1 C6 C7 113.75(18) . . yes
C5 C6 C7 130.6(2) . . no
Pd1 C7 C1 65.99(12) . . yes
Pd1 C7 C6 107.41(14) . . yes
C1 C7 C6 125.9(2) . . no
N1 C8 C9 120.28(19) . . yes
C8 C9 C10 118.0(2) . . no
C8 C9 C13 119.8(2) . . no
C10 C9 C13 122.3(2) . . no
C9 C10 C11 121.6(2) . . no
C10 C11 C12 117.69(19) . . no
C10 C11 C14 122.43(19) . . no
C12 C11 C14 119.9(2) . . no
N1 C12 C11 120.8(2) . . yes
Pd1 C1 H1 119.00 . . no
C2 C1 H1 119.00 . . no
C7 C1 H1 119.00 . . no
Pd1 C2 H2 114.00 . . no
C1 C2 H2 114.00 . . no
C3 C2 H2 114.00 . . no
C2 C3 H3 115.00 . . no
C4 C3 H3 115.00 . . no
C3 C4 H4 116.00 . . no
C5 C4 H4 116.00 . . no
C4 C5 H5 116.00 . . no
C6 C5 H5 116.00 . . no
Pd1 C7 H7 115.00 . . no
C1 C7 H7 115.00 . . no
C6 C7 H7 115.00 . . no
N1 C8 H8 120.00 . . no
C9 C8 H8 120.00 . . no
C9 C10 H10 119.00 . . no
C11 C10 H10 119.00 . . no
N1 C12 H12 120.00 . . no
C11 C12 H12 120.00 . . no
C9 C13 H13A 109.00 . . no
C9 C13 H13B 110.00 . . no
C9 C13 H13C 109.00 . . no
H13A C13 H13B 109.00 . . no
H13A C13 H13C 110.00 . . no
H13B C13 H13C 109.00 . . no
C11 C14 H14A 110.00 . . no
C11 C14 H14B 109.00 . . no
C11 C14 H14C 109.00 . . no
H14A C14 H14B 109.00 . . no
H14A C14 H14C 109.00 . . no
H14B C14 H14C 109.00 . . no
N2 C15 C16 179.2(2) . . yes
C15 C16 H16A 109.00 . . no
C15 C16 H16B 110.00 . . no
C15 C16 H16C 109.00 . . no
H16A C16 H16B 110.00 . . no
H16A C16 H16C 109.00 . . no
H16B C16 H16C 109.00 . . no
F1 B1 F2 109.66(19) . . yes
F1 B1 F3 108.73(17) . . yes
F1 B1 F4 109.25(18) . . yes
F2 B1 F3 110.88(18) . . yes
F2 B1 F4 109.44(17) . . yes
F3 B1 F4 108.85(19) . . yes

loop_
_geom_bond_atom_site_label_1
_geom_bond_atom_site_label_2
_geom_bond_distance
_geom_bond_site_symmetry_2
_geom_bond_publ_flag
Pd1 Br1 2.5832(3) . yes
Pd1 C1 2.070(2) . yes
Pd1 C2 2.181(2) . yes
Pd1 C7 2.194(2) . yes
Pd1 Br1 2.5388(3) 2_656 yes
F1 B1 1.388(3) . yes
F2 B1 1.386(3) . yes
F3 B1 1.385(3) . yes
F4 B1 1.384(3) . yes
N1 C6 1.460(3) . yes
N1 C12 1.352(3) . yes
N1 C8 1.350(3) . yes
N2 C15 1.136(3) . yes
C1 C7 1.411(3) . no
C1 C2 1.418(3) . no
C2 C3 1.436(3) . no
C3 C4 1.357(3) . no
C4 C5 1.425(3) . no
C5 C6 1.354(3) . no
C6 C7 1.446(3) . no
C8 C9 1.381(3) . no
C9 C13 1.502(3) . no
C9 C10 1.390(3) . no
C10 C11 1.388(3) . no
C11 C12 1.377(3) . no
C11 C14 1.501(3) . no
C1 H1 1.0000 . no
C2 H2 1.0000 . no
C3 H3 0.9500 . no
C4 H4 0.9500 . no
C5 H5 0.9500 . no
C7 H7 1.0000 . no
C8 H8 0.9500 . no
C10 H10 0.9500 . no
C12 H12 0.9500 . no
C13 H13C 0.9800 . no
C13 H13B 0.9800 . no
C13 H13A 0.9800 . no
C14 H14A 0.9800 . no
C14 H14B 0.9800 . no
C14 H14C 0.9800 . no
C15 C16 1.460(3) . no
C16 H16B 0.9800 . no
C16 H16C 0.9800 . no
C16 H16A 0.9800 . no

loop_
_geom_hbond_atom_site_label_D
_geom_hbond_atom_site_label_H
_geom_hbond_atom_site_label_A
_geom_hbond_distance_DH
_geom_hbond_distance_HA
_geom_hbond_distance_DA
_geom_hbond_angle_DHA
_geom_hbond_site_symmetry_A
_geom_hbond_publ_flag
C1 H1 N2 1.0000 2.4400 3.318(3) 146.00 1_565 yes
C3 H3 F2 0.9500 2.4500 3.190(2) 135.00 3_676 yes
C7 H7 F1 1.0000 2.5100 3.366(3) 143.00 . yes
C8 H8 N2 0.9500 2.5100 3.426(3) 162.00 . yes
C10 H10 F3 0.9500 2.5400 3.461(3) 163.00 6_646 yes
C12 H12 Br1 0.9500 2.7900 3.728(2) 169.00 . yes
C14 H14A F4 0.9800 2.4600 3.336(3) 148.00 6_656 yes
C14 H14B F3 0.9800 2.4600 3.308(3) 144.00 4_575 yes
C16 H16B F3 0.9800 2.4500 3.257(3) 139.00 1_545 yes
C16 H16C F4 0.9800 2.5500 3.471(3) 157.00 . yes

loop_
_geom_torsion_atom_site_label_1
_geom_torsion_atom_site_label_2
_geom_torsion_atom_site_label_3
_geom_torsion_atom_site_label_4
_geom_torsion
_geom_torsion_site_symmetry_1
_geom_torsion_site_symmetry_3
_geom_torsion_site_symmetry_4
_geom_torsion_publ_flag
C1 Pd1 Br1 Pd1 -154.84(8) . . 2_656 no
C7 Pd1 Br1 Pd1 -127.25(6) . . 2_656 no
Br1 Pd1 Br1 Pd1 42.22(1) 2_656 . 2_656 no
Br1 Pd1 C1 C2 177.06(9) . . . no
Br1 Pd1 C1 C7 46.82(15) . . . no
C2 Pd1 C1 C7 -130.24(19) . . . no
C7 Pd1 C1 C2 130.24(19) . . . no
Br1 Pd1 C1 C2 -27.53(16) 2_656 . . no
Br1 Pd1 C1 C7 -157.77(10) 2_656 . . no
C1 Pd1 C2 C3 123.2(2) . . . no
C7 Pd1 C2 C1 -30.59(13) . . . no
C7 Pd1 C2 C3 92.62(16) . . . no
Br1 Pd1 C2 C1 160.73(12) 2_656 . . no
Br1 Pd1 C2 C3 -76.07(15) 2_656 . . no
Br1 Pd1 C7 C1 -146.01(12) . . . no
Br1 Pd1 C7 C6 91.73(14) . . . no
C1 Pd1 C7 C6 -122.3(2) . . . no
C2 Pd1 C7 C1 30.85(13) . . . no
C2 Pd1 C7 C6 -91.41(15) . . . no
Br1 Pd1 Br1 Pd1 -41.34(1) . 2_656 2_656 no
C1 Pd1 Br1 Pd1 156.90(9) . 2_656 2_656 no
C2 Pd1 Br1 Pd1 139.81(6) . 2_656 2_656 no
C8 N1 C6 C5 59.7(3) . . . no
C8 N1 C6 C7 -119.7(2) . . . no
C12 N1 C6 C5 -120.5(2) . . . no
C12 N1 C6 C7 60.2(2) . . . no
C6 N1 C8 C9 -178.77(19) . . . no
C12 N1 C8 C9 1.4(3) . . . no
C6 N1 C12 C11 179.75(19) . . . no
C8 N1 C12 C11 -0.4(3) . . . no
Pd1 C1 C2 C3 -97.9(2) . . . no
C7 C1 C2 Pd1 61.23(19) . . . no
C7 C1 C2 C3 -36.7(3) . . . no
Pd1 C1 C7 C6 94.7(2) . . . no
C2 C1 C7 Pd1 -60.89(19) . . . no
C2 C1 C7 C6 33.8(3) . . . no
Pd1 C2 C3 C4 -62.2(3) . . . no
C1 C2 C3 C4 13.0(4) . . . no
C2 C3 C4 C5 7.0(4) . . . no
C3 C4 C5 C6 -1.9(4) . . . no
C4 C5 C6 N1 174.37(19) . . . no
C4 C5 C6 C7 -6.4(4) . . . no
N1 C6 C7 Pd1 -117.37(16) . . . no
N1 C6 C7 C1 170.06(19) . . . no
C5 C6 C7 Pd1 63.4(3) . . . no
C5 C6 C7 C1 -9.2(4) . . . no
N1 C8 C9 C10 -1.3(3) . . . no
N1 C8 C9 C13 178.3(2) . . . no
C8 C9 C10 C11 0.2(3) . . . no
C13 C9 C10 C11 -179.3(2) . . . no
C9 C10 C11 C12 0.7(3) . . . no
C9 C10 C11 C14 -177.8(2) . . . no
C10 C11 C12 N1 -0.6(3) . . . no
C14 C11 C12 N1 177.94(19) . . . no
